data_7002262
loop_
_publ_author_name
'Sachse, Anna'
'Demeshko, Serhiy'
'Meyer, Franc'

_publ_section_title
;
 Structural and magnetic variability of cobalt(II) complexes with
 bridging pyrazolate ligands bearing appended imine groups
;
_journal_issue 37
_journal_name_full 'Dalton Transactions'
_journal_page_first 7756
_journal_page_last 7764
_journal_paper_doi 10.1039/b907817g
_journal_year 2009
_chemical_formula_moiety 'C34 H53 Cl3 Co2 N4 O3, 1.5 (C H Cl3)'
_chemical_formula_sum 'C35.5 H54.5 Cl7.5 Co2 N4 O3'
_chemical_formula_weight 969.07
_chemical_name_systematic
;
?
;
_space_group_IT_number 45
_symmetry_cell_setting orthorhombic
_symmetry_space_group_name_Hall 'I 2 -2c'
_symmetry_space_group_name_H-M 'I b a 2'
_atom_sites_solution_hydrogens geom
_atom_sites_solution_primary direct
_atom_sites_solution_secondary difmap
_audit_creation_method SHELXL-97
_cell_angle_alpha 90.00
_cell_angle_beta 90.00
_cell_angle_gamma 90.00
_cell_formula_units_Z 8
_cell_length_a 16.3211(11)
_cell_length_b 17.7522(11)
_cell_length_c 31.585(3)
_cell_measurement_reflns_used 37227
_cell_measurement_temperature 133(2)
_cell_measurement_theta_max 26.58
_cell_measurement_theta_min 1.69
_cell_volume 9151.3(12)
_computing_cell_refinement 'X-AREA (Stoe & Cie, 2007)'
_computing_data_collection 'X-AREA (Stoe & Cie, 2007)'
_computing_data_reduction 'X-AREA (Stoe & Cie, 2007)'
_computing_molecular_graphics 'DIAMOND (Brandenburg, 2001)'
_computing_publication_material 'SHELXL-97 (Sheldrick, 1997)'
_computing_structure_refinement 'SHELXL-97 (Sheldrick, 1997)'
_computing_structure_solution 'SHELXS-97 (Sheldrick, 1990)'
_diffrn_ambient_temperature 133(2)
_diffrn_measured_fraction_theta_full 0.996
_diffrn_measured_fraction_theta_max 0.996
_diffrn_measurement_device_type 'Stoe IPDS II'
_diffrn_measurement_method \w
_diffrn_radiation_monochromator graphite
_diffrn_radiation_source 'fine-focus sealed tube'
_diffrn_radiation_type MoK\a
_diffrn_radiation_wavelength 0.71073
_diffrn_reflns_av_R_equivalents 0.0387
_diffrn_reflns_av_sigmaI/netI 0.0261
_diffrn_reflns_limit_h_max 20
_diffrn_reflns_limit_h_min -20
_diffrn_reflns_limit_k_max 22
_diffrn_reflns_limit_k_min -22
_diffrn_reflns_limit_l_max 39
_diffrn_reflns_limit_l_min -39
_diffrn_reflns_number 37227
_diffrn_reflns_theta_full 26.58
_diffrn_reflns_theta_max 26.58
_diffrn_reflns_theta_min 1.69
_exptl_absorpt_coefficient_mu 1.200
_exptl_absorpt_correction_T_max 0.8225
_exptl_absorpt_correction_T_min 0.5469
_exptl_absorpt_correction_type numerical
_exptl_absorpt_process_details 'X-RED (Stoe & Cie, 2002)'
_exptl_crystal_colour purple
_exptl_crystal_density_diffrn 1.407
_exptl_crystal_density_method 'not measured'
_exptl_crystal_description block
_exptl_crystal_F_000 4008
_exptl_crystal_size_max 0.53
_exptl_crystal_size_mid 0.27
_exptl_crystal_size_min 0.22
_refine_diff_density_max 0.582
_refine_diff_density_min -0.615
_refine_diff_density_rms 0.052
_refine_ls_abs_structure_details 'Flack H D (1983), Acta Cryst. A39, 876-881'
_refine_ls_abs_structure_Flack 0.007(8)
_refine_ls_extinction_method none
_refine_ls_goodness_of_fit_ref 1.049
_refine_ls_hydrogen_treatment mixed
_refine_ls_matrix_type full
_refine_ls_number_parameters 519
_refine_ls_number_reflns 9530
_refine_ls_number_restraints 4
_refine_ls_restrained_S_all 1.062
_refine_ls_R_factor_all 0.0314
_refine_ls_R_factor_gt 0.0298
_refine_ls_shift/su_max 0.005
_refine_ls_shift/su_mean 0.000
_refine_ls_structure_factor_coef Fsqd
_refine_ls_weighting_details 'calc w=1/[\s^2^(Fo^2^)+(0.0505P)^2^+4.5552P] where P=(Fo^2^+2Fc^2^)/3'
_refine_ls_weighting_scheme calc
_refine_ls_wR_factor_gt 0.0754
_refine_ls_wR_factor_ref 0.0761
_reflns_number_gt 9162
_reflns_number_total 9530
_reflns_threshold_expression >2sigma(I)
_cod_data_source_file b907817g.txt
_cod_data_source_block as24
_cod_depositor_comments
;
The following automatic conversions were performed:
'_symmetry_cell_setting' value 'Orthorhombic' changed to 'orthorhombic'
according to '/home/saulius/struct/CIF-dictionaries/cif_core.dic'
dictionary named 'cif_core.dic' version 2.4.1 from 2010-06-29.

Automatic conversion script
Id: cif_fix_enum 1527 2010-12-29 10:47:43Z saulius 
;
_cod_original_cell_volume 9151.2(11)
_cod_original_sg_symbol_H-M Iba2
_cod_original_formula_sum 'C35.50 H54.50 Cl7.50 Co2 N4 O3'
_cod_database_code 7002262

loop_
_symmetry_equiv_pos_as_xyz
'x, y, z'
'-x, -y, z'
'x+1/2, -y+1/2, z'
'-x+1/2, y+1/2, z'
'x+1/2, y+1/2, z+1/2'
'-x+1/2, -y+1/2, z+1/2'
'x+1, -y+1, z+1/2'
'-x+1, y+1, z+1/2'

loop_
_atom_site_label
_atom_site_type_symbol
_atom_site_fract_x
_atom_site_fract_y
_atom_site_fract_z
_atom_site_U_iso_or_equiv
_atom_site_adp_type
_atom_site_occupancy
_atom_site_symmetry_multiplicity
_atom_site_calc_flag
_atom_site_refinement_flags
_atom_site_disorder_assembly
_atom_site_disorder_group
Co2 Co 0.485153(18) 0.348382(17) 0.337146(10) 0.01534(7) Uani 1 1 d . . .
Co1 Co 0.619063(19) 0.402517(18) 0.454879(10) 0.01715(7) Uani 1 1 d . . .
Cl3 Cl 0.38284(4) 0.35959(4) 0.388224(19) 0.02256(12) Uani 1 1 d . . .
Cl2 Cl 0.58960(3) 0.43026(3) 0.314871(18) 0.02146(11) Uani 1 1 d . . .
Cl1 Cl 0.63946(4) 0.50506(3) 0.49978(2) 0.02626(13) Uani 1 1 d . . .
O1 O 0.49749(12) 0.39316(12) 0.46513(7) 0.0275(4) Uani 1 1 d . . .
O2 O 0.65581(13) 0.46418(12) 0.40386(6) 0.0265(4) Uani 1 1 d . . .
O3 O 0.41533(11) 0.39962(12) 0.28933(6) 0.0221(4) Uani 1 1 d . . .
N1 N 0.60450(12) 0.30903(11) 0.41417(6) 0.0157(4) Uani 1 1 d . . .
N2 N 0.56378(12) 0.29288(11) 0.37927(6) 0.0153(4) Uani 1 1 d . . .
N3 N 0.69174(12) 0.32062(11) 0.48306(6) 0.0171(4) Uani 1 1 d . . .
N4 N 0.49115(11) 0.24095(11) 0.31156(6) 0.0155(4) Uani 1 1 d . . .
C1 C 0.62918(14) 0.18584(14) 0.39938(7) 0.0170(4) Uani 1 1 d . . .
C2 C 0.64445(14) 0.24593(13) 0.42721(7) 0.0162(4) Uani 1 1 d . . .
C3 C 0.57768(14) 0.21953(13) 0.36917(7) 0.0153(4) Uani 1 1 d . . .
C4 C 0.65930(17) 0.10627(15) 0.40124(9) 0.0270(5) Uani 1 1 d . . .
H4A H 0.6956 0.1005 0.4249 0.040 Uiso 1 1 calc R . .
H4B H 0.6880 0.0945 0.3756 0.040 Uiso 1 1 calc R . .
H4C H 0.6135 0.0728 0.4044 0.040 Uiso 1 1 calc R . .
C5 C 0.69279(14) 0.25394(14) 0.46598(7) 0.0169(4) Uani 1 1 d . . .
C6 C 0.73916(18) 0.18826(15) 0.48311(8) 0.0266(5) Uani 1 1 d . . .
H6A H 0.7671 0.2029 0.5086 0.040 Uiso 1 1 calc R . .
H6B H 0.7785 0.1717 0.4625 0.040 Uiso 1 1 calc R . .
H6C H 0.7018 0.1480 0.4892 0.040 Uiso 1 1 calc R . .
C7 C 0.73868(15) 0.33470(13) 0.52091(7) 0.0186(5) Uani 1 1 d . . .
C8 C 0.82346(16) 0.34539(15) 0.51787(8) 0.0232(5) Uani 1 1 d . . .
C9 C 0.86639(18) 0.35934(17) 0.55536(9) 0.0290(6) Uani 1 1 d . . .
H9 H 0.9227 0.3672 0.5543 0.035 Uiso 1 1 calc R . .
C10 C 0.8266(2) 0.36167(17) 0.59395(9) 0.0323(6) Uani 1 1 d . . .
H10 H 0.8564 0.3693 0.6187 0.039 Uiso 1 1 calc R . .
C11 C 0.7426(2) 0.35271(16) 0.59579(8) 0.0298(6) Uani 1 1 d . . .
H11 H 0.7163 0.3550 0.6219 0.036 Uiso 1 1 calc R . .
C12 C 0.69640(17) 0.34032(14) 0.55940(8) 0.0229(5) Uani 1 1 d . . .
C13 C 0.86786(17) 0.34528(17) 0.47532(9) 0.0291(6) Uani 1 1 d . . .
H13 H 0.8343 0.3158 0.4556 0.035 Uiso 1 1 calc R . .
C14 C 0.8725(3) 0.4248(2) 0.45787(15) 0.0593(11) Uani 1 1 d . . .
H14A H 0.9072 0.4549 0.4757 0.089 Uiso 1 1 calc R . .
H14B H 0.8186 0.4464 0.4571 0.089 Uiso 1 1 calc R . .
H14C H 0.8948 0.4236 0.4297 0.089 Uiso 1 1 calc R . .
C15 C 0.9518(2) 0.3084(2) 0.47681(12) 0.0473(9) Uani 1 1 d . . .
H15A H 0.9706 0.2992 0.4485 0.071 Uiso 1 1 calc R . .
H15B H 0.9481 0.2615 0.4918 0.071 Uiso 1 1 calc R . .
H15C H 0.9896 0.3412 0.4911 0.071 Uiso 1 1 calc R . .
C16 C 0.60437(17) 0.32930(17) 0.56186(9) 0.0277(6) Uani 1 1 d . . .
H16 H 0.5822 0.3378 0.5334 0.033 Uiso 1 1 calc R . .
C17 C 0.5628(2) 0.3853(2) 0.59159(12) 0.0438(8) Uani 1 1 d . . .
H17A H 0.5044 0.3795 0.5897 0.066 Uiso 1 1 calc R . .
H17B H 0.5776 0.4357 0.5836 0.066 Uiso 1 1 calc R . .
H17C H 0.5803 0.3760 0.6201 0.066 Uiso 1 1 calc R . .
C18 C 0.5834(2) 0.24851(19) 0.57438(10) 0.0377(7) Uani 1 1 d . . .
H18A H 0.6094 0.2366 0.6008 0.056 Uiso 1 1 calc R . .
H18B H 0.6025 0.2146 0.5529 0.056 Uiso 1 1 calc R . .
H18C H 0.5251 0.2436 0.5773 0.056 Uiso 1 1 calc R . .
C19 C 0.53704(13) 0.19222(13) 0.33104(7) 0.0175(4) Uani 1 1 d . . .
C20 C 0.54952(18) 0.11262(15) 0.31618(9) 0.0285(6) Uani 1 1 d . . .
H20A H 0.5215 0.1053 0.2898 0.043 Uiso 1 1 calc R . .
H20B H 0.5280 0.0783 0.3369 0.043 Uiso 1 1 calc R . .
H20C H 0.6070 0.1033 0.3124 0.043 Uiso 1 1 calc R . .
C21 C 0.44474(14) 0.22048(13) 0.27473(7) 0.0175(4) Uani 1 1 d . . .
C22 C 0.37020(14) 0.18248(14) 0.27947(8) 0.0201(5) Uani 1 1 d . . .
C23 C 0.32333(16) 0.16971(16) 0.24301(9) 0.0274(5) Uani 1 1 d . . .
H23 H 0.2736 0.1445 0.2453 0.033 Uiso 1 1 calc R . .
C24 C 0.34966(19) 0.19382(18) 0.20377(9) 0.0327(6) Uani 1 1 d . . .
H24 H 0.3175 0.1852 0.1800 0.039 Uiso 1 1 calc R . .
C25 C 0.42390(18) 0.23082(18) 0.19983(8) 0.0303(6) Uani 1 1 d . . .
H25 H 0.4413 0.2465 0.1732 0.036 Uiso 1 1 calc R . .
C26 C 0.47319(16) 0.24515(15) 0.23492(8) 0.0226(5) Uani 1 1 d . . .
C27 C 0.33880(16) 0.15595(15) 0.32223(9) 0.0254(5) Uani 1 1 d . . .
H27 H 0.3816 0.1662 0.3432 0.030 Uiso 1 1 calc R . .
C28 C 0.32242(19) 0.07080(17) 0.32241(11) 0.0351(6) Uani 1 1 d . . .
H28A H 0.2785 0.0595 0.3032 0.053 Uiso 1 1 calc R . .
H28B H 0.3076 0.0551 0.3505 0.053 Uiso 1 1 calc R . .
H28C H 0.3710 0.0445 0.3136 0.053 Uiso 1 1 calc R . .
C29 C 0.26219(17) 0.19922(17) 0.33561(11) 0.0357(6) Uani 1 1 d . . .
H29A H 0.2746 0.2520 0.3373 0.054 Uiso 1 1 calc R . .
H29B H 0.2443 0.1816 0.3628 0.054 Uiso 1 1 calc R . .
H29C H 0.2196 0.1913 0.3152 0.054 Uiso 1 1 calc R . .
C30 C 0.55614(17) 0.28345(17) 0.23003(8) 0.0292(6) Uani 1 1 d . . .
H30 H 0.5740 0.2992 0.2583 0.035 Uiso 1 1 calc R . .
C31 C 0.6186(2) 0.2260(3) 0.21365(18) 0.0631(12) Uani 1 1 d . . .
H31A H 0.6189 0.1828 0.2319 0.095 Uiso 1 1 calc R . .
H31B H 0.6721 0.2485 0.2133 0.095 Uiso 1 1 calc R . .
H31C H 0.6039 0.2109 0.1855 0.095 Uiso 1 1 calc R . .
C32 C 0.5537(3) 0.3530(3) 0.20256(12) 0.0555(11) Uani 1 1 d . . .
H32A H 0.5418 0.3388 0.1739 0.083 Uiso 1 1 calc R . .
H32B H 0.6058 0.3780 0.2036 0.083 Uiso 1 1 calc R . .
H32C H 0.5118 0.3865 0.2127 0.083 Uiso 1 1 calc R . .
C33 C 0.32986(17) 0.38969(17) 0.28014(10) 0.0303(6) Uani 1 1 d . . .
H33A H 0.2974 0.4124 0.3025 0.036 Uiso 1 1 calc R . .
H33B H 0.3172 0.3363 0.2793 0.036 Uiso 1 1 calc R . .
C34 C 0.3078(2) 0.4252(2) 0.23840(11) 0.0418(8) Uani 1 1 d . . .
H34A H 0.3196 0.4781 0.2394 0.063 Uiso 1 1 calc R . .
H34B H 0.2504 0.4179 0.2330 0.063 Uiso 1 1 calc R . .
H34C H 0.3392 0.4021 0.2162 0.063 Uiso 1 1 calc R . .
C35 C 0.7760(2) 0.06624(19) 0.59596(9) 0.0400(7) Uani 1 1 d . . .
H35 H 0.8124 0.0369 0.5776 0.048 Uiso 1 1 calc R . .
Cl4 Cl 0.78173(9) 0.02931(5) 0.64715(3) 0.0688(3) Uani 1 1 d . . .
Cl5 Cl 0.80897(6) 0.16072(5) 0.59561(3) 0.0496(2) Uani 1 1 d . . .
Cl6 Cl 0.67640(8) 0.05983(6) 0.57624(5) 0.0847(4) Uani 1 1 d . . .
C36 C 0.9964(4) 0.5364(5) 0.69153(19) 0.066(2) Uani 0.50 1 d PD A -1
H36 H 0.9917 0.5890 0.7006 0.080 Uiso 0.50 1 calc PR A -1
Cl7 Cl 0.9235(2) 0.5011(2) 0.71754(11) 0.0728(10) Uani 0.50 1 d PD A -1
Cl8 Cl 0.9900(2) 0.5479(3) 0.63991(8) 0.1055(12) Uani 0.50 1 d PD A -1
Cl9 Cl 1.0962(2) 0.5201(2) 0.70437(14) 0.0774(11) Uani 0.50 1 d PD A -1
H2A H 0.643(3) 0.451(3) 0.3783(15) 0.049(11) Uiso 1 1 d . . .
H1A H 0.469(2) 0.374(2) 0.4473(13) 0.033(9) Uiso 1 1 d . . .
H1B H 0.465(3) 0.421(3) 0.4778(16) 0.060(13) Uiso 1 1 d . . .
H2B H 0.648(2) 0.508(3) 0.4063(12) 0.037(10) Uiso 1 1 d . . .
H3 H 0.422(2) 0.439(2) 0.2914(12) 0.030(10) Uiso 1 1 d . . .

loop_
_atom_site_aniso_label
_atom_site_aniso_U_11
_atom_site_aniso_U_22
_atom_site_aniso_U_33
_atom_site_aniso_U_23
_atom_site_aniso_U_13
_atom_site_aniso_U_12
Co2 0.01731(14) 0.01333(13) 0.01536(14) -0.00031(12) -0.00229(12) 0.00168(11)
Co1 0.01997(15) 0.01483(14) 0.01666(13) -0.00116(12) -0.00377(12) 0.00330(11)
Cl3 0.0211(3) 0.0247(3) 0.0218(3) -0.0015(2) 0.0015(2) 0.0029(2)
Cl2 0.0210(3) 0.0189(3) 0.0245(3) 0.0035(2) -0.0023(2) -0.0012(2)
Cl1 0.0368(3) 0.0179(3) 0.0241(3) -0.0053(2) -0.0126(2) 0.0057(2)
O1 0.0224(9) 0.0291(11) 0.0309(11) -0.0121(8) -0.0018(8) 0.0053(8)
O2 0.0407(11) 0.0179(10) 0.0208(9) -0.0006(7) -0.0021(8) -0.0013(8)
O3 0.0238(9) 0.0172(10) 0.0253(9) 0.0026(7) -0.0075(7) -0.0007(7)
N1 0.0178(9) 0.0143(9) 0.0150(8) -0.0008(7) -0.0030(7) 0.0019(7)
N2 0.0163(9) 0.0139(9) 0.0156(9) -0.0003(7) -0.0021(7) 0.0006(7)
N3 0.0183(9) 0.0186(10) 0.0143(8) 0.0005(7) -0.0022(7) 0.0033(8)
N4 0.0160(8) 0.0156(9) 0.0148(9) -0.0015(7) -0.0007(7) -0.0013(7)
C1 0.0183(10) 0.0160(11) 0.0166(10) 0.0012(9) -0.0003(8) 0.0006(8)
C2 0.0188(10) 0.0152(11) 0.0146(10) 0.0011(8) 0.0006(8) 0.0011(8)
C3 0.0165(10) 0.0124(10) 0.0171(10) 0.0013(8) -0.0009(8) 0.0026(8)
C4 0.0319(14) 0.0167(12) 0.0323(13) -0.0024(10) -0.0079(11) 0.0059(10)
C5 0.0198(10) 0.0172(11) 0.0137(10) 0.0025(8) 0.0005(8) 0.0028(9)
C6 0.0396(15) 0.0200(12) 0.0202(11) -0.0005(10) -0.0074(10) 0.0093(11)
C7 0.0259(12) 0.0147(11) 0.0153(10) 0.0000(9) -0.0049(9) 0.0046(9)
C8 0.0248(12) 0.0235(12) 0.0212(12) 0.0008(10) -0.0048(9) 0.0036(10)
C9 0.0258(13) 0.0300(15) 0.0312(14) -0.0014(11) -0.0114(11) 0.0035(11)
C10 0.0436(17) 0.0304(15) 0.0230(13) -0.0024(11) -0.0157(12) 0.0054(12)
C11 0.0455(17) 0.0281(14) 0.0157(12) -0.0011(10) -0.0019(11) 0.0049(12)
C12 0.0335(14) 0.0179(12) 0.0174(11) 0.0011(9) -0.0008(10) 0.0049(10)
C13 0.0222(12) 0.0356(16) 0.0294(14) 0.0009(12) -0.0005(10) 0.0012(11)
C14 0.070(3) 0.052(2) 0.057(2) 0.026(2) 0.026(2) 0.0164(19)
C15 0.0365(17) 0.066(2) 0.0398(17) 0.0004(17) 0.0063(13) 0.0180(16)
C16 0.0288(13) 0.0331(15) 0.0213(12) 0.0039(11) 0.0020(10) 0.0007(11)
C17 0.0386(18) 0.0410(18) 0.052(2) -0.0062(16) 0.0180(14) -0.0004(14)
C18 0.0461(17) 0.0342(16) 0.0326(15) -0.0019(13) 0.0017(13) -0.0075(13)
C19 0.0172(10) 0.0158(11) 0.0195(11) -0.0019(9) 0.0014(9) 0.0008(8)
C20 0.0325(14) 0.0226(13) 0.0304(14) -0.0087(11) -0.0083(11) 0.0071(10)
C21 0.0201(11) 0.0159(11) 0.0164(11) -0.0044(8) -0.0026(8) 0.0020(8)
C22 0.0182(11) 0.0185(12) 0.0237(12) -0.0046(9) -0.0011(9) -0.0006(9)
C23 0.0226(12) 0.0256(13) 0.0339(14) -0.0051(11) -0.0065(11) -0.0008(10)
C24 0.0378(15) 0.0344(16) 0.0260(13) -0.0056(11) -0.0133(11) -0.0023(12)
C25 0.0374(15) 0.0364(16) 0.0170(11) -0.0010(10) -0.0069(11) -0.0055(12)
C26 0.0264(12) 0.0228(12) 0.0187(11) -0.0026(10) -0.0021(9) -0.0004(10)
C27 0.0222(12) 0.0261(13) 0.0278(12) -0.0009(10) 0.0007(10) -0.0044(10)
C28 0.0347(15) 0.0242(14) 0.0465(17) 0.0071(12) 0.0056(12) 0.0002(11)
C29 0.0314(14) 0.0285(14) 0.0471(16) -0.0079(13) 0.0151(13) -0.0081(11)
C30 0.0332(14) 0.0364(16) 0.0181(11) -0.0040(11) 0.0017(10) -0.0102(12)
C31 0.0315(17) 0.060(3) 0.098(3) -0.021(2) 0.0206(19) -0.0121(17)
C32 0.057(2) 0.066(3) 0.044(2) 0.0202(18) 0.0007(17) -0.0288(19)
C33 0.0220(13) 0.0297(14) 0.0392(15) 0.0072(12) -0.0099(11) -0.0013(10)
C34 0.0390(16) 0.0443(18) 0.0420(18) 0.0065(14) -0.0240(14) -0.0021(14)
C35 0.063(2) 0.0335(16) 0.0236(14) -0.0006(12) -0.0029(14) 0.0157(15)
Cl4 0.1451(11) 0.0357(4) 0.0255(4) 0.0017(3) -0.0113(5) -0.0027(6)
Cl5 0.0605(5) 0.0501(5) 0.0381(4) 0.0123(4) -0.0107(4) -0.0079(4)
Cl6 0.0762(8) 0.0436(5) 0.1344(12) 0.0248(7) -0.0436(8) -0.0106(5)
C36 0.083(6) 0.046(5) 0.070(5) 0.011(4) -0.027(5) -0.014(4)
Cl7 0.087(2) 0.070(2) 0.0605(18) 0.0141(15) 0.0254(15) 0.0450(18)
Cl8 0.096(2) 0.176(3) 0.0443(12) 0.0327(16) -0.0026(12) -0.035(2)
Cl9 0.086(2) 0.065(2) 0.081(3) 0.0009(15) -0.0190(17) -0.0266(15)

loop_
_atom_type_symbol
_atom_type_description
_atom_type_scat_dispersion_real
_atom_type_scat_dispersion_imag
_atom_type_scat_source
C C 0.0033 0.0016 'International Tables Vol C Tables 4.2.6.8 and 6.1.1.4'
H H 0.0000 0.0000 'International Tables Vol C Tables 4.2.6.8 and 6.1.1.4'
N N 0.0061 0.0033 'International Tables Vol C Tables 4.2.6.8 and 6.1.1.4'
O O 0.0106 0.0060 'International Tables Vol C Tables 4.2.6.8 and 6.1.1.4'
Cl Cl 0.1484 0.1585 'International Tables Vol C Tables 4.2.6.8 and 6.1.1.4'
Co Co 0.3494 0.9721 'International Tables Vol C Tables 4.2.6.8 and 6.1.1.4'

loop_
_geom_angle_atom_site_label_1
_geom_angle_atom_site_label_2
_geom_angle_atom_site_label_3
_geom_angle
_geom_angle_site_symmetry_1
_geom_angle_site_symmetry_3
_geom_angle_publ_flag
N4 Co2 N2 77.64(8) . . ?
N4 Co2 O3 98.27(8) . . ?
N2 Co2 O3 173.38(8) . . ?
N4 Co2 Cl3 112.46(6) . . ?
N2 Co2 Cl3 92.26(6) . . ?
O3 Co2 Cl3 94.13(6) . . ?
N4 Co2 Cl2 114.73(6) . . ?
N2 Co2 Cl2 92.10(6) . . ?
O3 Co2 Cl2 84.86(6) . . ?
Cl3 Co2 Cl2 132.43(3) . . ?
O1 Co1 O2 117.42(9) . . ?
O1 Co1 N3 115.81(8) . . ?
O2 Co1 N3 123.14(8) . . ?
O1 Co1 N1 85.55(8) . . ?
O2 Co1 N1 88.49(8) . . ?
N3 Co1 N1 77.01(8) . . ?
O1 Co1 Cl1 96.15(6) . . ?
O2 Co1 Cl1 91.13(6) . . ?
N3 Co1 Cl1 101.79(6) . . ?
N1 Co1 Cl1 178.24(6) . . ?
C33 O3 Co2 128.30(16) . . ?
N2 N1 C2 108.41(19) . . ?
N2 N1 Co1 137.40(15) . . ?
C2 N1 Co1 114.12(15) . . ?
N1 N2 C3 108.67(18) . . ?
N1 N2 Co2 137.51(16) . . ?
C3 N2 Co2 113.81(15) . . ?
C5 N3 C7 119.64(19) . . ?
C5 N3 Co1 117.83(15) . . ?
C7 N3 Co1 122.52(15) . . ?
C19 N4 C21 121.3(2) . . ?
C19 N4 Co2 117.08(15) . . ?
C21 N4 Co2 121.59(15) . . ?
C2 C1 C3 102.0(2) . . ?
C2 C1 C4 129.3(2) . . ?
C3 C1 C4 128.7(2) . . ?
N1 C2 C1 110.5(2) . . ?
N1 C2 C5 115.6(2) . . ?
C1 C2 C5 133.9(2) . . ?
N2 C3 C1 110.4(2) . . ?
N2 C3 C19 115.87(19) . . ?
C1 C3 C19 133.8(2) . . ?
N3 C5 C2 115.4(2) . . ?
N3 C5 C6 124.6(2) . . ?
C2 C5 C6 120.1(2) . . ?
C8 C7 C12 122.5(2) . . ?
C8 C7 N3 119.5(2) . . ?
C12 C7 N3 118.0(2) . . ?
C9 C8 C7 117.5(2) . . ?
C9 C8 C13 120.5(2) . . ?
C7 C8 C13 122.0(2) . . ?
C10 C9 C8 121.1(3) . . ?
C9 C10 C11 120.0(2) . . ?
C10 C11 C12 121.4(3) . . ?
C11 C12 C7 117.5(3) . . ?
C11 C12 C16 120.9(2) . . ?
C7 C12 C16 121.5(2) . . ?
C14 C13 C15 111.5(3) . . ?
C14 C13 C8 110.0(3) . . ?
C15 C13 C8 113.7(3) . . ?
C12 C16 C18 110.9(2) . . ?
C12 C16 C17 112.8(3) . . ?
C18 C16 C17 110.7(2) . . ?
N4 C19 C3 115.6(2) . . ?
N4 C19 C20 123.8(2) . . ?
C3 C19 C20 120.6(2) . . ?
C22 C21 C26 122.1(2) . . ?
C22 C21 N4 119.6(2) . . ?
C26 C21 N4 118.1(2) . . ?
C21 C22 C23 117.7(2) . . ?
C21 C22 C27 122.5(2) . . ?
C23 C22 C27 119.8(2) . . ?
C24 C23 C22 121.2(2) . . ?
C23 C24 C25 120.0(2) . . ?
C24 C25 C26 121.4(3) . . ?
C25 C26 C21 117.6(2) . . ?
C25 C26 C30 121.0(2) . . ?
C21 C26 C30 121.5(2) . . ?
C22 C27 C29 111.5(2) . . ?
C22 C27 C28 111.5(2) . . ?
C29 C27 C28 110.6(2) . . ?
C32 C30 C26 113.6(3) . . ?
C32 C30 C31 111.6(3) . . ?
C26 C30 C31 109.2(3) . . ?
O3 C33 C34 111.0(2) . . ?
Cl6 C35 Cl4 110.8(2) . . ?
Cl6 C35 Cl5 110.14(17) . . ?
Cl4 C35 Cl5 110.30(18) . . ?
Cl7 C36 Cl8 121.2(4) . . ?
Cl7 C36 Cl9 122.0(4) . . ?
Cl8 C36 Cl9 108.5(4) . . ?

loop_
_geom_bond_atom_site_label_1
_geom_bond_atom_site_label_2
_geom_bond_distance
_geom_bond_site_symmetry_2
_geom_bond_publ_flag
Co1 Co2 4.4191(5) . ?
Co2 N4 2.074(2) . ?
Co2 N2 2.0947(19) . ?
Co2 O3 2.0991(18) . ?
Co2 Cl3 2.3304(7) . ?
Co2 Cl2 2.3482(6) . ?
Co1 O1 2.017(2) . ?
Co1 O2 2.038(2) . ?
Co1 N3 2.077(2) . ?
Co1 N1 2.113(2) . ?
Co1 Cl1 2.3315(7) . ?
O3 C33 1.436(3) . ?
N1 N2 1.319(3) . ?
N1 C2 1.360(3) . ?
N2 C3 1.360(3) . ?
N3 C5 1.301(3) . ?
N3 C7 1.442(3) . ?
N4 C19 1.299(3) . ?
N4 C21 1.435(3) . ?
C1 C2 1.404(3) . ?
C1 C3 1.405(3) . ?
C1 C4 1.497(3) . ?
C2 C5 1.464(3) . ?
C3 C19 1.458(3) . ?
C5 C6 1.492(3) . ?
C7 C8 1.400(4) . ?
C7 C12 1.401(4) . ?
C8 C9 1.398(4) . ?
C8 C13 1.527(4) . ?
C9 C10 1.382(4) . ?
C10 C11 1.382(5) . ?
C11 C12 1.392(4) . ?
C12 C16 1.517(4) . ?
C13 C14 1.518(5) . ?
C13 C15 1.518(4) . ?
C16 C18 1.527(4) . ?
C16 C17 1.527(4) . ?
C19 C20 1.503(3) . ?
C21 C22 1.399(3) . ?
C21 C26 1.410(3) . ?
C22 C23 1.401(4) . ?
C22 C27 1.519(4) . ?
C23 C24 1.380(4) . ?
C24 C25 1.384(4) . ?
C25 C26 1.393(4) . ?
C26 C30 1.523(4) . ?
C27 C29 1.527(4) . ?
C27 C28 1.535(4) . ?
C30 C32 1.510(5) . ?
C30 C31 1.532(5) . ?
C33 C34 1.505(4) . ?
C35 Cl6 1.745(4) . ?
C35 Cl4 1.747(3) . ?
C35 Cl5 1.761(4) . ?
C36 Cl7 1.576(6) . ?
C36 Cl8 1.647(6) . ?
C36 Cl9 1.703(6) . ?

loop_
_geom_hbond_atom_site_label_D
_geom_hbond_atom_site_label_H
_geom_hbond_atom_site_label_A
_geom_hbond_distance_DH
_geom_hbond_distance_HA
_geom_hbond_distance_DA
_geom_hbond_angle_DHA
_geom_hbond_site_symmetry_A
O1 H1A Cl3 0.81(4) 2.35(4) 3.123(2) 161(4) .
O2 H2A Cl2 0.87(5) 2.22(5) 3.071(2) 169(4) .
O3 H3 Cl2 0.71(4) 2.44(4) 3.127(2) 162(4) 2_665
